data_4323029
loop_
_publ_author_name
'Ziming Sun'
'Daniel Ruiz'
'Evan Rumberger'
'Christopher D. Incarvito'
'Kirsten Folting'
'Arnold L. Rheingold'
'George Christou'
'David N. Hendrickson'

_publ_contact_author
;
     Dr. David N. Hendrickson
     Department of Chemistry and Biochemistry-0358
     University of Calfornia at San Diego
     La Jolla, California, 92093-0358
     USA
;
_publ_contact_author_email dhendrickson@ucsd.edu
_publ_contact_author_fax '619 534 5383'
_publ_contact_author_phone '619 534 5580'
_publ_section_title
;
 Isomeric Forms of [Mn12O12(O2CR)16(H2O)4] Single-Molecule Magnets
;
_journal_name_full 'Inorganic Chemistry'
_journal_page_first 4758
_journal_page_last 4759
_journal_paper_doi 10.1021/ic980600n
_journal_volume 37
_journal_year 1998
_chemical_formula_sum 'C108 H110 Mn12 O48'
_chemical_formula_weight 2835.24
_chemical_name_systematic
;
 ?
;
_space_group_IT_number 2
_symmetry_cell_setting triclinic
_symmetry_space_group_name_Hall '-P 1'
_symmetry_space_group_name_H-M 'P -1'
_atom_sites_solution_hydrogens none
_atom_sites_solution_primary direct
_atom_sites_solution_secondary difmap
_audit_creation_method SHELXL-97
_cell_angle_alpha 65.545(2)
_cell_angle_beta 69.088(2)
_cell_angle_gamma 80.623(2)
_cell_formula_units_Z 2
_cell_length_a 18.1342(4)
_cell_length_b 20.6379(4)
_cell_length_c 20.9134(4)
_cell_measurement_temperature 223(2)
_cell_measurement_theta_max 28.0
_cell_measurement_theta_min 2.0
_cell_volume 6654.3(3)
_computing_cell_refinement Siemens/SAINT
_computing_data_collection Siemens/SMART
_computing_data_reduction Siemens/SAINT
_computing_molecular_graphics XP
_computing_publication_material XCIF
_computing_structure_refinement 'SHELXL-5.10 (Sheldrick, 1997)'
_computing_structure_solution 'SHELXS-5.10 (Sheldrick, 1997)'
_diffrn_ambient_temperature 223(2)
_diffrn_measured_fraction_theta_full 0.814
_diffrn_measured_fraction_theta_max 0.814
_diffrn_measurement_device_type 'Siemens P4_CCD'
_diffrn_measurement_method 'omega/phi scans'
_diffrn_radiation_monochromator graphite
_diffrn_radiation_source 'fine-focus sealed tube'
_diffrn_radiation_type MoK\a
_diffrn_radiation_wavelength 0.71073
_diffrn_reflns_av_R_equivalents 0.0832
_diffrn_reflns_av_sigmaI/netI 0.1137
_diffrn_reflns_limit_h_max 24
_diffrn_reflns_limit_h_min -21
_diffrn_reflns_limit_k_max 26
_diffrn_reflns_limit_k_min -23
_diffrn_reflns_limit_l_max 27
_diffrn_reflns_limit_l_min 0
_diffrn_reflns_number 41775
_diffrn_reflns_theta_full 28.51
_diffrn_reflns_theta_max 28.51
_diffrn_reflns_theta_min 1.60
_exptl_absorpt_coefficient_mu 1.175
_exptl_absorpt_correction_T_max 1.0
_exptl_absorpt_correction_T_min 0.608
_exptl_absorpt_correction_type 'empirical from DIFABS'
_exptl_crystal_colour Brown
_exptl_crystal_density_diffrn 1.415
_exptl_crystal_density_method 'not measured'
_exptl_crystal_description Block
_exptl_crystal_F_000 2884
_exptl_crystal_size_max 0.40
_exptl_crystal_size_mid 0.40
_exptl_crystal_size_min 0.40
_refine_diff_density_max 1.881
_refine_diff_density_min -1.230
_refine_diff_density_rms 0.196
_refine_ls_extinction_method none
_refine_ls_goodness_of_fit_ref 1.458
_refine_ls_hydrogen_treatment mixed
_refine_ls_matrix_type full
_refine_ls_number_parameters 823
_refine_ls_number_reflns 27487
_refine_ls_number_restraints 0
_refine_ls_restrained_S_all 1.458
_refine_ls_R_factor_all 0.1661
_refine_ls_R_factor_gt 0.1038
_refine_ls_shift/su_max 0.284
_refine_ls_shift/su_mean 0.010
_refine_ls_structure_factor_coef Fsqd
_refine_ls_weighting_details 'calc w=1/[\s^2^(Fo^2^)+(0.1200P)^2^+0.0000P] where P=(Fo^2^+2Fc^2^)/3'
_refine_ls_weighting_scheme calc
_refine_ls_wR_factor_gt 0.2895
_refine_ls_wR_factor_ref 0.3280
_reflns_number_gt 15370
_reflns_number_total 27487
_reflns_threshold_expression >2sigma(I)
_cod_data_source_file ic980600n_1.cif
_cod_data_source_block hen21r
_cod_original_cell_volume 6654.3(2)
_cod_database_code 4323029

loop_
_symmetry_equiv_pos_as_xyz
'x, y, z'
'-x, -y, -z'

loop_
_atom_site_label
_atom_site_type_symbol
_atom_site_fract_x
_atom_site_fract_y
_atom_site_fract_z
_atom_site_U_iso_or_equiv
_atom_site_adp_type
_atom_site_occupancy
_atom_site_symmetry_multiplicity
_atom_site_calc_flag
_atom_site_refinement_flags
_atom_site_disorder_assembly
_atom_site_disorder_group
Mn1 Mn 0.10949(8) 0.25513(6) 0.24561(6) 0.0301(3) Uani 1 1 d . . .
Mn2 Mn -0.04208(8) 0.19189(6) 0.32936(6) 0.0306(3) Uani 1 1 d . . .
Mn3 Mn -0.03280(8) 0.32749(6) 0.21195(6) 0.0299(3) Uani 1 1 d . . .
Mn4 Mn 0.03412(8) 0.20770(6) 0.17484(6) 0.0306(3) Uani 1 1 d . . .
Mn5 Mn 0.08594(8) 0.15390(6) 0.43018(7) 0.0333(3) Uani 1 1 d . . .
Mn6 Mn -0.11189(8) 0.17224(6) 0.47820(7) 0.0366(3) Uani 1 1 d . . .
Mn7 Mn -0.20477(10) 0.29960(9) 0.36047(8) 0.0650(5) Uani 1 1 d . . .
Mn8 Mn -0.16389(8) 0.40163(6) 0.17364(7) 0.0360(3) Uani 1 1 d . . .
Mn9 Mn -0.04790(8) 0.33513(6) 0.04833(7) 0.0335(3) Uani 1 1 d . . .
Mn10 Mn 0.10253(8) 0.20945(6) 0.03206(7) 0.0369(3) Uani 1 1 d . . .
Mn11 Mn 0.23850(8) 0.19092(7) 0.11549(7) 0.0388(3) Uani 1 1 d . . .
Mn12 Mn 0.25035(8) 0.19624(7) 0.27119(7) 0.0365(3) Uani 1 1 d . . .
O1 O 0.0562(3) 0.1714(3) 0.2662(3) 0.0288(12) Uani 1 1 d . . .
O2 O 0.0052(3) 0.2806(3) 0.2965(3) 0.0335(13) Uani 1 1 d . . .
O3 O -0.0621(3) 0.2337(3) 0.2353(3) 0.0335(13) Uani 1 1 d . . .
O4 O 0.0694(4) 0.2966(3) 0.1637(3) 0.0341(13) Uani 1 1 d . . .
O5 O 0.1438(4) 0.2044(3) 0.3285(3) 0.0370(14) Uani 1 1 d . . .
O6 O -0.0136(3) 0.1563(3) 0.4154(3) 0.0347(13) Uani 1 1 d . . .
O7 O -0.1325(3) 0.2241(3) 0.3865(3) 0.0380(14) Uani 1 1 d . . .
O8 O -0.1377(4) 0.3466(3) 0.2619(3) 0.0402(14) Uani 1 1 d . . .
O9 O -0.0657(3) 0.3650(3) 0.1278(3) 0.0357(14) Uani 1 1 d . . .
O10 O 0.0139(4) 0.2534(3) 0.0839(3) 0.0355(14) Uani 1 1 d . . .
O11 O 0.1319(4) 0.1847(3) 0.1186(3) 0.0374(14) Uani 1 1 d . . .
O12 O 0.2071(4) 0.2281(3) 0.1925(3) 0.0378(14) Uani 1 1 d . . .
O13 O 0.1197(4) 0.0512(3) 0.4161(3) 0.0446(16) Uani 1 1 d . . .
O14 O -0.1619(8) 0.3630(5) 0.4022(5) 0.122(4) Uani 1 1 d . . .
O15 O -0.2641(6) 0.2380(6) 0.3299(6) 0.143(5) Uani 1 1 d . . .
O16 O 0.0605(4) 0.4011(3) -0.0177(3) 0.0432(15) Uani 1 1 d . . .
O17 O 0.0557(5) 0.2475(4) 0.4575(4) 0.065(2) Uani 1 1 d . . .
O18 O -0.0755(5) 0.2663(4) 0.4782(4) 0.068(2) Uani 1 1 d . . .
O19 O 0.0405(4) 0.0911(3) 0.5370(3) 0.0468(16) Uani 1 1 d . . .
O20 O -0.0910(4) 0.1094(3) 0.5702(3) 0.0454(15) Uani 1 1 d . . .
O21 O -0.2182(4) 0.1837(4) 0.5388(3) 0.0568(19) Uani 1 1 d . . .
O22 O -0.2813(5) 0.2583(6) 0.4605(5) 0.132(5) Uani 1 1 d . . .
O23 O -0.1519(4) 0.0769(3) 0.4761(3) 0.0425(15) Uani 1 1 d . . .
O24 O -0.0979(3) 0.1074(3) 0.3533(3) 0.0361(13) Uani 1 1 d . . .
O25 O -0.2859(6) 0.3724(6) 0.3427(5) 0.164(7) Uani 1 1 d . . .
O26 O -0.2594(4) 0.4427(4) 0.2226(4) 0.059(2) Uani 1 1 d . . .
O27 O 0.0016(4) 0.4168(3) 0.2002(3) 0.0394(14) Uani 1 1 d . . .
O28 O -0.0944(4) 0.4892(3) 0.1625(3) 0.0408(15) Uani 1 1 d . . .
O29 O -0.2344(4) 0.3217(4) 0.1844(4) 0.066(2) Uani 1 1 d . . .
O30 O -0.1581(4) 0.2799(4) 0.0981(4) 0.063(2) Uani 1 1 d . . .
O31 O -0.1800(4) 0.4670(3) 0.0794(3) 0.0455(16) Uani 1 1 d . . .
O32 O -0.0979(4) 0.4242(3) -0.0049(3) 0.0461(16) Uani 1 1 d . . .
O33 O -0.0385(4) 0.3099(3) -0.0358(3) 0.0483(17) Uani 1 1 d . . .
O34 O 0.0614(4) 0.2299(3) -0.0490(3) 0.0499(17) Uani 1 1 d . . .
O35 O 0.1874(4) 0.1544(3) -0.0109(3) 0.0503(17) Uani 1 1 d . . .
O36 O 0.2806(4) 0.1499(4) 0.0394(4) 0.0597(19) Uani 1 1 d . . .
O37 O 0.1743(4) 0.3031(3) -0.0350(3) 0.0480(16) Uani 1 1 d . . .
O38 O 0.2611(4) 0.2920(4) 0.0231(4) 0.0587(19) Uani 1 1 d . . .
O39 O 0.0313(4) 0.1125(3) 0.0871(3) 0.0476(16) Uani 1 1 d . . .
O40 O -0.0147(4) 0.1205(3) 0.1998(3) 0.0401(15) Uani 1 1 d . . .
O41 O 0.3506(4) 0.1984(4) 0.1023(4) 0.063(2) Uani 1 1 d . . .
O42 O 0.3601(4) 0.2005(4) 0.2051(4) 0.0550(18) Uani 1 1 d . . .
O43 O 0.2454(5) 0.0812(3) 0.1902(4) 0.058(2) Uani 1 1 d . . .
O44 O 0.2493(4) 0.0841(3) 0.2940(3) 0.0515(17) Uani 1 1 d . . .
O45 O 0.2614(4) 0.3074(3) 0.2550(3) 0.0429(15) Uani 1 1 d . . .
O46 O 0.1452(4) 0.3450(3) 0.2311(3) 0.0398(14) Uani 1 1 d . . .
O47 O 0.2892(4) 0.1729(3) 0.3551(3) 0.0473(16) Uani 1 1 d . . .
O48 O 0.1813(4) 0.1522(3) 0.4562(3) 0.0436(15) Uani 1 1 d . . .
C10 C -0.0081(11) 0.2817(9) 0.4699(9) 0.104(5) Uiso 1 1 d . . .
C20 C -0.0275(5) 0.0797(4) 0.5836(5) 0.038(2) Uiso 1 1 d . . .
C21 C -0.0334(6) 0.0297(5) 0.6614(5) 0.046(2) Uiso 1 1 d . . .
C22 C -0.0671(4) 0.0684(4) 0.7164(4) 0.047(2) Uiso 1 1 d G . .
C23 C -0.1199(4) 0.0345(3) 0.7868(4) 0.061(3) Uiso 1 1 d G . .
C24 C -0.1466(5) 0.0682(5) 0.8365(3) 0.090(4) Uiso 1 1 d G . .
C25 C -0.1206(6) 0.1360(5) 0.8158(5) 0.102(5) Uiso 1 1 d G . .
C26 C -0.0678(6) 0.1699(3) 0.7455(5) 0.099(5) Uiso 1 1 d G . .
C27 C -0.0411(5) 0.1361(4) 0.6957(4) 0.077(4) Uiso 1 1 d G . .
C30 C -0.2780(7) 0.2190(6) 0.5249(7) 0.067(3) Uiso 1 1 d . . .
C31 C -0.3542(10) 0.2133(9) 0.5913(10) 0.116(6) Uiso 1 1 d . . .
C40 C -0.1454(5) 0.0722(4) 0.4164(5) 0.0351(19) Uiso 1 1 d . . .
C41 C -0.1992(6) 0.0210(6) 0.4174(6) 0.055(3) Uiso 1 1 d . . .
C42 C -0.2867(5) 0.0288(5) 0.4607(5) 0.067(3) Uiso 1 1 d G . .
C43 C -0.3394(7) 0.0635(6) 0.4220(5) 0.112(5) Uiso 1 1 d G . .
C44 C -0.4182(7) 0.0722(7) 0.4604(8) 0.152(8) Uiso 1 1 d G . .
C45 C -0.4441(5) 0.0462(8) 0.5374(8) 0.186(10) Uiso 1 1 d G . .
C46 C -0.3914(7) 0.0116(7) 0.5761(5) 0.134(7) Uiso 1 1 d G . .
C47 C -0.3126(6) 0.0029(5) 0.5378(5) 0.083(4) Uiso 1 1 d G . .
C50 C -0.3020(9) 0.4205(8) 0.2881(9) 0.086(4) Uiso 1 1 d . . .
C51 C -0.3839(13) 0.4637(11) 0.3147(12) 0.148(7) Uiso 1 1 d . . .
C60 C -0.0370(5) 0.4767(4) 0.1851(5) 0.0343(18) Uiso 1 1 d . . .
C61 C -0.0048(6) 0.5353(5) 0.1943(6) 0.052(2) Uiso 1 1 d . . .
C62 C -0.0678(6) 0.5724(5) 0.2371(6) 0.076(3) Uiso 1 1 d G . .
C63 C -0.1207(6) 0.6199(6) 0.2054(5) 0.082(4) Uiso 1 1 d G . .
C64 C -0.1738(6) 0.6588(6) 0.2433(8) 0.123(6) Uiso 1 1 d G . .
C65 C -0.1740(9) 0.6503(9) 0.3129(9) 0.224(13) Uiso 1 1 d G . .
C66 C -0.1211(11) 0.6027(10) 0.3446(7) 0.37(3) Uiso 1 1 d G . .
C67 C -0.0680(9) 0.5638(7) 0.3067(7) 0.164(8) Uiso 1 1 d G . .
C70 C -0.2208(8) 0.2855(7) 0.1449(8) 0.072(3) Uiso 1 1 d . . .
C71 C -0.2864(14) 0.2342(12) 0.1609(13) 0.159(8) Uiso 1 1 d . . .
C72 C -0.3732(6) 0.2605(7) 0.1922(7) 0.094(4) Uiso 1 1 d G . .
C73 C -0.4211(9) 0.2073(5) 0.2525(7) 0.143(7) Uiso 1 1 d G . .
C74 C -0.4998(8) 0.2224(7) 0.2850(7) 0.180(9) Uiso 1 1 d G . .
C75 C -0.5306(6) 0.2907(9) 0.2573(8) 0.146(7) Uiso 1 1 d G . .
C76 C -0.4827(8) 0.3439(6) 0.1970(8) 0.132(6) Uiso 1 1 d G . .
C77 C -0.4040(8) 0.3288(6) 0.1645(6) 0.132(6) Uiso 1 1 d G . .
C80 C -0.1477(5) 0.4694(5) 0.0139(5) 0.0369(19) Uiso 1 1 d . . .
C81 C -0.1706(5) 0.5319(5) -0.0483(5) 0.043(2) Uiso 1 1 d . . .
C82 C -0.2521(3) 0.5209(4) -0.0490(4) 0.044(2) Uiso 1 1 d G . .
C83 C -0.3014(4) 0.5802(3) -0.0658(4) 0.062(3) Uiso 1 1 d G . .
C84 C -0.3749(4) 0.5731(4) -0.0687(5) 0.082(4) Uiso 1 1 d G . .
C85 C -0.3991(4) 0.5067(5) -0.0549(5) 0.087(4) Uiso 1 1 d G . .
C86 C -0.3498(5) 0.4474(3) -0.0382(5) 0.083(4) Uiso 1 1 d G . .
C87 C -0.2763(4) 0.4545(3) -0.0352(4) 0.065(3) Uiso 1 1 d G . .
C90 C -0.0010(6) 0.2647(5) -0.0607(5) 0.045(2) Uiso 1 1 d . . .
C91 C -0.0258(7) 0.2479(7) -0.1155(7) 0.074(3) Uiso 1 1 d . . .
C92 C -0.1120(6) 0.2760(6) -0.1170(7) 0.082(4) Uiso 1 1 d G . .
C93 C -0.1186(9) 0.3259(7) -0.1842(6) 0.172(9) Uiso 1 1 d G . .
C94 C -0.1926(11) 0.3518(8) -0.1903(8) 0.167(9) Uiso 1 1 d G . .
C95 C -0.2600(8) 0.3278(10) -0.1291(12) 0.198(11) Uiso 1 1 d G . .
C96 C -0.2534(7) 0.2778(10) -0.0619(9) 0.224(13) Uiso 1 1 d G . .
C97 C -0.1794(9) 0.2520(7) -0.0558(6) 0.139(7) Uiso 1 1 d G . .
C100 C 0.2532(6) 0.1347(5) -0.0016(6) 0.049(2) Uiso 1 1 d . . .
C101 C 0.3056(8) 0.0893(7) -0.0414(7) 0.080(4) Uiso 1 1 d . . .
C102 C 0.3442(9) 0.1327(6) -0.1223(5) 0.096(4) Uiso 1 1 d G . .
C103 C 0.3002(6) 0.1581(7) -0.1706(8) 0.111(5) Uiso 1 1 d G . .
C104 C 0.3373(10) 0.1933(7) -0.2463(7) 0.145(7) Uiso 1 1 d G . .
C105 C 0.4184(11) 0.2030(9) -0.2737(6) 0.221(12) Uiso 1 1 d G . .
C106 C 0.4624(6) 0.1776(10) -0.2254(11) 0.285(18) Uiso 1 1 d G . .
C107 C 0.4253(8) 0.1425(8) -0.1497(10) 0.171(9) Uiso 1 1 d G . .
C110 C 0.2364(6) 0.3190(5) -0.0321(5) 0.045(2) Uiso 1 1 d . . .
C111 C 0.2843(7) 0.3796(6) -0.1043(7) 0.067(3) Uiso 1 1 d . . .
C112 C 0.3706(6) 0.3767(7) -0.1164(6) 0.067(3) Uiso 1 1 d G . .
C113 C 0.4209(9) 0.3179(6) -0.1141(9) 0.188(10) Uiso 1 1 d G . .
C114 C 0.4995(8) 0.3224(9) -0.1217(10) 0.280(17) Uiso 1 1 d G . .
C115 C 0.5277(6) 0.3857(12) -0.1316(9) 0.151(8) Uiso 1 1 d G . .
C116 C 0.4774(10) 0.4446(8) -0.1339(9) 0.214(12) Uiso 1 1 d G . .
C117 C 0.3988(9) 0.4401(6) -0.1263(8) 0.163(8) Uiso 1 1 d G . .
C120 C -0.0134(6) 0.0929(5) 0.1535(5) 0.042(2) Uiso 1 1 d . . .
C121 C -0.0728(7) 0.0340(6) 0.1879(6) 0.059(3) Uiso 1 1 d . . .
C122 C -0.0927(5) 0.0176(4) 0.1299(4) 0.062(3) Uiso 1 1 d G . .
C123 C -0.0664(5) -0.0461(4) 0.1208(5) 0.072(3) Uiso 1 1 d G . .
C124 C -0.0800(6) -0.0597(4) 0.0663(6) 0.099(5) Uiso 1 1 d G . .
C125 C -0.1199(6) -0.0096(6) 0.0207(5) 0.101(5) Uiso 1 1 d G . .
C126 C -0.1462(6) 0.0541(5) 0.0298(5) 0.127(6) Uiso 1 1 d G . .
C127 C -0.1326(6) 0.0678(4) 0.0844(6) 0.102(5) Uiso 1 1 d G . .
C130 C 0.3882(6) 0.2046(5) 0.1392(6) 0.048(2) Uiso 1 1 d . . .
C131 C 0.4749(8) 0.2185(7) 0.1036(7) 0.073(3) Uiso 1 1 d . . .
C132 C 0.5172(11) 0.1495(9) 0.1267(12) 0.121(6) Uiso 1 1 d G . .
C133 C 0.5021(14) 0.0980(14) 0.1984(10) 0.267(16) Uiso 1 1 d G . .
C134 C 0.548(2) 0.0359(11) 0.2118(15) 0.35(2) Uiso 1 1 d G . .
C135 C 0.6088(18) 0.0253(12) 0.154(2) 0.288(18) Uiso 1 1 d G . .
C136 C 0.6239(15) 0.0768(18) 0.0819(19) 0.60(5) Uiso 1 1 d G . .
C137 C 0.5781(15) 0.1389(14) 0.0685(10) 0.39(3) Uiso 1 1 d G . .
C140 C 0.2573(5) 0.0535(5) 0.2506(5) 0.041(2) Uiso 1 1 d . . .
C141 C 0.2839(7) -0.0258(6) 0.2763(6) 0.065(3) Uiso 1 1 d . . .
C142 C 0.3115(7) -0.0594(7) 0.2221(7) 0.087(4) Uiso 1 1 d G . .
C143 C 0.2807(7) -0.1265(7) 0.2484(7) 0.138(7) Uiso 1 1 d G . .
C144 C 0.3030(10) -0.1650(6) 0.2032(11) 0.219(12) Uiso 1 1 d G . .
C145 C 0.3560(11) -0.1365(10) 0.1318(10) 0.167(9) Uiso 1 1 d G . .
C146 C 0.3868(9) -0.0694(11) 0.1056(6) 0.195(11) Uiso 1 1 d G . .
C147 C 0.3645(8) -0.0309(7) 0.1508(8) 0.184(10) Uiso 1 1 d G . .
C150 C 0.2080(6) 0.3515(5) 0.2456(5) 0.042(2) Uiso 1 1 d . . .
C151 C 0.2094(6) 0.4259(5) 0.2483(6) 0.054(3) Uiso 1 1 d . . .
C152 C 0.2587(5) 0.4211(4) 0.2980(4) 0.061(3) Uiso 1 1 d G . .
C153 C 0.3247(5) 0.4634(4) 0.2667(4) 0.074(3) Uiso 1 1 d G . .
C154 C 0.3680(5) 0.4620(5) 0.3103(6) 0.107(5) Uiso 1 1 d G . .
C155 C 0.3452(6) 0.4183(6) 0.3853(5) 0.111(5) Uiso 1 1 d G . .
C156 C 0.2792(6) 0.3760(5) 0.4167(4) 0.106(5) Uiso 1 1 d G . .
C157 C 0.2360(5) 0.3774(4) 0.3730(5) 0.082(4) Uiso 1 1 d G . .
C160 C 0.2536(6) 0.1654(5) 0.4203(5) 0.042(2) Uiso 1 1 d . . .
C161 C 0.3065(7) 0.1766(6) 0.4596(6) 0.059(3) Uiso 1 1 d . . .
C162 C 0.2729(7) 0.1564(6) 0.5387(5) 0.075(3) Uiso 1 1 d G . .
C163 C 0.2028(7) 0.1858(6) 0.5719(7) 0.115(5) Uiso 1 1 d G . .
C164 C 0.1751(7) 0.1654(8) 0.6485(8) 0.213(12) Uiso 1 1 d G . .
C165 C 0.2174(10) 0.1157(9) 0.6919(5) 0.140(7) Uiso 1 1 d G . .
C166 C 0.2874(10) 0.0863(7) 0.6586(7) 0.228(13) Uiso 1 1 d G . .
C167 C 0.3151(6) 0.1066(7) 0.5820(8) 0.129(6) Uiso 1 1 d G . .

loop_
_atom_site_aniso_label
_atom_site_aniso_U_11
_atom_site_aniso_U_22
_atom_site_aniso_U_33
_atom_site_aniso_U_23
_atom_site_aniso_U_13
_atom_site_aniso_U_12
Mn1 0.0421(8) 0.0188(6) 0.0273(6) 0.0004(5) -0.0198(6) -0.0008(5)
Mn2 0.0426(8) 0.0185(6) 0.0278(6) 0.0014(5) -0.0204(6) 0.0000(5)
Mn3 0.0430(8) 0.0176(5) 0.0268(6) 0.0003(5) -0.0199(6) 0.0009(5)
Mn4 0.0454(8) 0.0180(5) 0.0284(6) -0.0017(5) -0.0214(6) 0.0015(5)
Mn5 0.0445(8) 0.0262(6) 0.0273(6) -0.0004(5) -0.0209(6) -0.0018(5)
Mn6 0.0488(8) 0.0265(6) 0.0274(6) -0.0007(5) -0.0170(6) 0.0024(6)
Mn7 0.0606(11) 0.0536(10) 0.0354(8) 0.0106(7) -0.0082(8) 0.0244(8)
Mn8 0.0445(8) 0.0255(6) 0.0332(7) -0.0016(5) -0.0212(6) 0.0051(5)
Mn9 0.0482(8) 0.0229(6) 0.0311(7) -0.0028(5) -0.0254(6) 0.0030(5)
Mn10 0.0551(9) 0.0262(6) 0.0312(7) -0.0069(5) -0.0239(6) 0.0065(6)
Mn11 0.0456(9) 0.0355(7) 0.0342(7) -0.0088(6) -0.0207(6) 0.0079(6)
Mn12 0.0410(8) 0.0311(7) 0.0338(7) -0.0022(5) -0.0211(6) 0.0012(5)
O1 0.036(3) 0.020(3) 0.029(3) -0.003(2) -0.018(2) 0.002(2)
O2 0.059(4) 0.019(3) 0.025(3) 0.000(2) -0.024(3) -0.007(2)
O3 0.051(4) 0.022(3) 0.029(3) 0.001(2) -0.026(3) -0.003(2)
O4 0.057(4) 0.016(2) 0.027(3) 0.001(2) -0.023(3) -0.002(2)
O5 0.052(4) 0.028(3) 0.032(3) -0.003(2) -0.026(3) -0.001(3)
O6 0.049(4) 0.024(3) 0.029(3) 0.002(2) -0.024(3) -0.003(2)
O7 0.044(4) 0.023(3) 0.036(3) 0.003(2) -0.018(3) 0.000(2)
O8 0.055(4) 0.025(3) 0.033(3) 0.000(2) -0.020(3) 0.004(3)
O9 0.054(4) 0.022(3) 0.029(3) 0.002(2) -0.025(3) 0.001(2)
O10 0.057(4) 0.019(3) 0.031(3) -0.002(2) -0.024(3) 0.001(2)
O11 0.058(4) 0.021(3) 0.035(3) -0.005(2) -0.027(3) 0.007(3)
O12 0.052(4) 0.027(3) 0.034(3) -0.001(2) -0.026(3) 0.000(3)
O13 0.065(4) 0.024(3) 0.046(4) -0.007(3) -0.031(3) 0.005(3)
O14 0.235(13) 0.058(5) 0.073(6) -0.027(5) -0.076(8) 0.057(7)
O15 0.124(9) 0.146(10) 0.108(8) 0.064(7) -0.080(7) -0.084(7)
O16 0.058(4) 0.027(3) 0.038(3) 0.003(2) -0.026(3) -0.003(3)
O17 0.070(5) 0.051(4) 0.090(6) -0.037(4) -0.032(4) -0.001(4)
O18 0.083(6) 0.050(4) 0.083(6) -0.042(4) -0.026(5) 0.007(4)
O19 0.059(4) 0.048(4) 0.030(3) 0.001(3) -0.028(3) -0.005(3)
O20 0.052(4) 0.045(4) 0.034(3) -0.010(3) -0.017(3) 0.003(3)
O21 0.059(5) 0.054(4) 0.039(4) -0.006(3) -0.016(3) 0.014(3)
O22 0.073(6) 0.142(9) 0.053(5) 0.042(5) 0.004(5) 0.055(6)
O23 0.055(4) 0.032(3) 0.031(3) 0.003(2) -0.017(3) -0.011(3)
O24 0.044(4) 0.029(3) 0.028(3) 0.000(2) -0.013(3) -0.010(2)
O25 0.119(8) 0.163(10) 0.048(5) 0.039(6) 0.011(5) 0.110(8)
O26 0.057(5) 0.051(4) 0.042(4) 0.001(3) -0.018(3) 0.019(3)
O27 0.059(4) 0.019(3) 0.040(3) -0.001(2) -0.030(3) 0.002(3)
O28 0.055(4) 0.020(3) 0.048(4) -0.004(2) -0.031(3) 0.006(3)
O29 0.033(4) 0.081(5) 0.081(5) -0.042(5) 0.002(4) -0.009(4)
O30 0.055(5) 0.066(5) 0.075(5) -0.033(4) -0.019(4) -0.009(4)
O31 0.054(4) 0.042(3) 0.039(3) -0.006(3) -0.029(3) 0.011(3)
O32 0.066(4) 0.032(3) 0.039(3) -0.003(3) -0.034(3) 0.013(3)
O33 0.080(5) 0.036(3) 0.041(3) -0.009(3) -0.044(4) 0.008(3)
O34 0.080(5) 0.039(3) 0.038(3) -0.012(3) -0.034(3) 0.009(3)
O35 0.064(5) 0.051(4) 0.048(4) -0.027(3) -0.029(3) 0.016(3)
O36 0.064(5) 0.061(4) 0.059(4) -0.029(4) -0.030(4) 0.020(4)
O37 0.058(4) 0.037(3) 0.042(4) 0.000(3) -0.026(3) -0.001(3)
O38 0.063(5) 0.055(4) 0.048(4) 0.001(3) -0.028(4) -0.008(3)
O39 0.069(5) 0.036(3) 0.045(4) -0.019(3) -0.023(3) 0.001(3)
O40 0.066(4) 0.023(3) 0.034(3) -0.003(2) -0.028(3) -0.003(3)
O41 0.050(5) 0.077(5) 0.063(5) -0.027(4) -0.022(4) 0.002(4)
O42 0.042(4) 0.063(4) 0.051(4) -0.013(3) -0.020(3) 0.006(3)
O43 0.098(6) 0.032(3) 0.057(4) -0.016(3) -0.047(4) 0.019(3)
O44 0.073(5) 0.033(3) 0.047(4) -0.006(3) -0.032(4) 0.006(3)
O45 0.043(4) 0.035(3) 0.049(4) -0.008(3) -0.023(3) 0.000(3)
O46 0.055(4) 0.026(3) 0.039(3) -0.002(2) -0.025(3) -0.010(3)
O47 0.053(4) 0.050(4) 0.038(3) -0.006(3) -0.027(3) -0.001(3)
O48 0.049(4) 0.051(4) 0.031(3) -0.008(3) -0.022(3) -0.002(3)

loop_
_atom_type_symbol
_atom_type_description
_atom_type_scat_dispersion_real
_atom_type_scat_dispersion_imag
_atom_type_scat_source
C C 0.0033 0.0016 'International Tables Vol C Tables 4.2.6.8 and 6.1.1.4'
H H 0.0000 0.0000 'International Tables Vol C Tables 4.2.6.8 and 6.1.1.4'
O O 0.0106 0.0060 'International Tables Vol C Tables 4.2.6.8 and 6.1.1.4'
Mn Mn 0.3368 0.7283 'International Tables Vol C Tables 4.2.6.8 and 6.1.1.4'

loop_
_geom_angle_atom_site_label_1
_geom_angle_atom_site_label_2
_geom_angle_atom_site_label_3
_geom_angle
_geom_angle_site_symmetry_1
_geom_angle_site_symmetry_3
_geom_angle_publ_flag
O12 Mn1 O5 84.5(2) . . ?
O12 Mn1 O4 95.5(2) . . ?
O5 Mn1 O4 173.3(2) . . ?
O12 Mn1 O2 175.7(2) . . ?
O5 Mn1 O2 98.3(2) . . ?
O4 Mn1 O2 81.2(2) . . ?
O12 Mn1 O46 94.9(3) . . ?
O5 Mn1 O46 93.0(2) . . ?
O4 Mn1 O46 93.6(2) . . ?
O2 Mn1 O46 88.2(2) . . ?
O12 Mn1 O1 94.6(2) . . ?
O5 Mn1 O1 89.8(2) . . ?
O4 Mn1 O1 83.6(2) . . ?
O2 Mn1 O1 82.2(2) . . ?
O46 Mn1 O1 170.4(3) . . ?
O12 Mn1 Mn12 42.92(16) . . ?
O5 Mn1 Mn12 42.96(19) . . ?
O4 Mn1 Mn12 138.17(19) . . ?
O2 Mn1 Mn12 140.51(15) . . ?
O46 Mn1 Mn12 86.90(18) . . ?
O1 Mn1 Mn12 101.34(15) . . ?
O12 Mn1 Mn4 89.92(18) . . ?
O5 Mn1 Mn4 130.72(18) . . ?
O4 Mn1 Mn4 42.65(16) . . ?
O2 Mn1 Mn4 85.75(16) . . ?
O46 Mn1 Mn4 136.29(17) . . ?
O1 Mn1 Mn4 41.83(14) . . ?
Mn12 Mn1 Mn4 123.07(6) . . ?
O12 Mn1 Mn2 135.86(18) . . ?
O5 Mn1 Mn2 89.79(18) . . ?
O4 Mn1 Mn2 85.53(18) . . ?
O2 Mn1 Mn2 41.31(15) . . ?
O46 Mn1 Mn2 129.2(2) . . ?
O1 Mn1 Mn2 41.57(16) . . ?
Mn12 Mn1 Mn2 125.37(5) . . ?
Mn4 Mn1 Mn2 61.67(4) . . ?
O12 Mn1 Mn3 135.78(16) . . ?
O5 Mn1 Mn3 139.31(19) . . ?
O4 Mn1 Mn3 40.24(18) . . ?
O2 Mn1 Mn3 41.09(14) . . ?
O46 Mn1 Mn3 89.19(18) . . ?
O1 Mn1 Mn3 82.73(15) . . ?
Mn12 Mn1 Mn3 175.66(6) . . ?
Mn4 Mn1 Mn3 59.19(4) . . ?
Mn2 Mn1 Mn3 58.79(4) . . ?
O7 Mn2 O6 84.0(2) . . ?
O7 Mn2 O2 88.8(2) . . ?
O6 Mn2 O2 91.5(2) . . ?
O7 Mn2 O1 172.2(2) . . ?
O6 Mn2 O1 96.6(2) . . ?
O2 Mn2 O1 83.5(2) . . ?
O7 Mn2 O3 99.1(2) . . ?
O6 Mn2 O3 174.5(2) . . ?
O2 Mn2 O3 84.0(2) . . ?
O1 Mn2 O3 79.8(2) . . ?
O7 Mn2 O24 89.9(3) . . ?
O6 Mn2 O24 95.9(2) . . ?
O2 Mn2 O24 172.4(2) . . ?
O1 Mn2 O24 97.8(2) . . ?
O3 Mn2 O24 88.8(2) . . ?
O7 Mn2 Mn6 43.03(16) . . ?
O6 Mn2 Mn6 41.88(18) . . ?
O2 Mn2 Mn6 97.19(17) . . ?
O1 Mn2 Mn6 138.39(15) . . ?
O3 Mn2 Mn6 141.79(18) . . ?
O24 Mn2 Mn6 86.89(17) . . ?
O7 Mn2 Mn3 88.50(16) . . ?
O6 Mn2 Mn3 134.03(17) . . ?
O2 Mn2 Mn3 42.97(15) . . ?
O1 Mn2 Mn3 85.57(14) . . ?
O3 Mn2 Mn3 41.97(16) . . ?
O24 Mn2 Mn3 129.47(16) . . ?
Mn6 Mn2 Mn3 122.62(6) . . ?
O7 Mn2 Mn1 130.08(18) . . ?
O6 Mn2 Mn1 89.62(18) . . ?
O2 Mn2 Mn1 41.85(18) . . ?
O1 Mn2 Mn1 42.27(16) . . ?
O3 Mn2 Mn1 84.90(17) . . ?
O24 Mn2 Mn1 140.05(19) . . ?
Mn6 Mn2 Mn1 120.91(6) . . ?
Mn3 Mn2 Mn1 61.78(4) . . ?
O7 Mn2 Mn4 138.82(16) . . ?
O6 Mn2 Mn4 136.52(19) . . ?
O2 Mn2 Mn4 83.90(17) . . ?
O1 Mn2 Mn4 39.96(14) . . ?
O3 Mn2 Mn4 39.93(17) . . ?
O24 Mn2 Mn4 92.22(17) . . ?
Mn6 Mn2 Mn4 177.98(5) . . ?
Mn3 Mn2 Mn4 59.28(4) . . ?
Mn1 Mn2 Mn4 58.96(4) . . ?
O9 Mn3 O8 84.4(2) . . ?
O9 Mn3 O3 92.0(2) . . ?
O8 Mn3 O3 89.4(3) . . ?
O9 Mn3 O4 95.4(2) . . ?
O8 Mn3 O4 172.7(2) . . ?
O3 Mn3 O4 83.4(2) . . ?
O9 Mn3 O27 95.9(2) . . ?
O8 Mn3 O27 91.5(3) . . ?
O3 Mn3 O27 172.1(2) . . ?
O4 Mn3 O27 95.8(2) . . ?
O9 Mn3 O2 174.4(2) . . ?
O8 Mn3 O2 99.0(2) . . ?
O3 Mn3 O2 83.6(2) . . ?
O4 Mn3 O2 80.6(2) . . ?
O27 Mn3 O2 88.5(2) . . ?
O9 Mn3 Mn8 42.59(18) . . ?
O8 Mn3 Mn8 42.90(16) . . ?
O3 Mn3 Mn8 98.47(17) . . ?
O4 Mn3 Mn8 137.85(16) . . ?
O27 Mn3 Mn8 87.48(17) . . ?
O2 Mn3 Mn8 141.52(19) . . ?
O9 Mn3 Mn2 134.41(17) . . ?
O8 Mn3 Mn2 88.93(16) . . ?
O3 Mn3 Mn2 42.76(15) . . ?
O4 Mn3 Mn2 86.04(14) . . ?
O27 Mn3 Mn2 129.39(16) . . ?
O2 Mn3 Mn2 41.79(15) . . ?
Mn8 Mn3 Mn2 123.37(6) . . ?
O9 Mn3 Mn4 89.20(18) . . ?
O8 Mn3 Mn4 130.23(19) . . ?
O3 Mn3 Mn4 41.46(18) . . ?
O4 Mn3 Mn4 42.54(16) . . ?
O27 Mn3 Mn4 138.3(2) . . ?
O2 Mn3 Mn4 85.20(16) . . ?
Mn8 Mn3 Mn4 121.39(6) . . ?
Mn2 Mn3 Mn4 61.84(4) . . ?
O9 Mn3 Mn1 135.60(19) . . ?
O8 Mn3 Mn1 139.40(17) . . ?
O3 Mn3 Mn1 83.51(16) . . ?
O4 Mn3 Mn1 40.21(15) . . ?
O27 Mn3 Mn1 90.73(17) . . ?
O2 Mn3 Mn1 40.50(18) . . ?
Mn8 Mn3 Mn1 177.18(6) . . ?
Mn2 Mn3 Mn1 59.42(4) . . ?
Mn4 Mn3 Mn1 59.02(4) . . ?
O11 Mn4 O10 85.0(2) . . ?
O11 Mn4 O3 176.0(2) . . ?
O10 Mn4 O3 97.6(2) . . ?
O11 Mn4 O1 96.4(2) . . ?
O10 Mn4 O1 173.8(2) . . ?
O3 Mn4 O1 80.7(2) . . ?
O11 Mn4 O40 94.9(3) . . ?
O10 Mn4 O40 93.8(2) . . ?
O3 Mn4 O40 88.1(3) . . ?
O1 Mn4 O40 92.1(2) . . ?
O11 Mn4 O4 93.9(3) . . ?
O10 Mn4 O4 90.2(2) . . ?
O3 Mn4 O4 83.0(2) . . ?
O1 Mn4 O4 83.7(2) . . ?
O40 Mn4 O4 170.6(3) . . ?
O11 Mn4 Mn10 43.21(16) . . ?
O10 Mn4 Mn10 43.44(18) . . ?
O3 Mn4 Mn10 139.98(15) . . ?
O1 Mn4 Mn10 139.12(17) . . ?
O40 Mn4 Mn10 86.61(18) . . ?
O4 Mn4 Mn10 102.09(17) . . ?
O11 Mn4 Mn1 90.10(18) . . ?
O10 Mn4 Mn1 131.60(17) . . ?
O3 Mn4 Mn1 85.85(16) . . ?
O1 Mn4 Mn1 42.54(15) . . ?
O40 Mn4 Mn1 134.59(16) . . ?
O4 Mn4 Mn1 42.07(15) . . ?
Mn10 Mn4 Mn1 124.40(6) . . ?
O11 Mn4 Mn3 135.64(18) . . ?
O10 Mn4 Mn3 89.51(17) . . ?
O3 Mn4 Mn3 41.60(16) . . ?
O1 Mn4 Mn3 85.23(16) . . ?
O40 Mn4 Mn3 129.4(2) . . ?
O4 Mn4 Mn3 42.00(18) . . ?
Mn10 Mn4 Mn3 125.89(5) . . ?
Mn1 Mn4 Mn3 61.79(4) . . ?
O11 Mn4 Mn2 136.40(16) . . ?
O10 Mn4 Mn2 138.29(19) . . ?
O3 Mn4 Mn2 40.80(14) . . ?
O1 Mn4 Mn2 39.97(16) . . ?
O40 Mn4 Mn2 88.04(18) . . ?
O4 Mn4 Mn2 83.32(17) . . ?
Mn10 Mn4 Mn2 174.53(6) . . ?
Mn1 Mn4 Mn2 59.37(4) . . ?
Mn3 Mn4 Mn2 58.88(4) . . ?
O5 Mn5 O6 96.4(2) . . ?
O5 Mn5 O48 89.0(2) . . ?
O6 Mn5 O48 173.5(3) . . ?
O5 Mn5 O19 171.0(3) . . ?
O6 Mn5 O19 90.4(2) . . ?
O48 Mn5 O19 84.7(2) . . ?
O5 Mn5 O17 95.0(3) . . ?
O6 Mn5 O17 92.8(3) . . ?
O48 Mn5 O17 83.1(3) . . ?
O19 Mn5 O17 90.6(3) . . ?
O5 Mn5 O13 90.5(2) . . ?
O6 Mn5 O13 91.4(2) . . ?
O48 Mn5 O13 92.1(2) . . ?
O19 Mn5 O13 83.4(2) . . ?
O17 Mn5 O13 172.6(3) . . ?
O6 Mn6 O7 82.5(2) . . ?
O6 Mn6 O21 173.9(3) . . ?
O7 Mn6 O21 94.4(3) . . ?
O6 Mn6 O20 95.2(2) . . ?
O7 Mn6 O20 173.5(3) . . ?
O21 Mn6 O20 87.3(3) . . ?
O6 Mn6 O18 94.3(3) . . ?
O7 Mn6 O18 92.3(3) . . ?
O21 Mn6 O18 91.1(3) . . ?
O20 Mn6 O18 93.9(3) . . ?
O6 Mn6 O23 86.3(2) . . ?
O7 Mn6 O23 86.1(2) . . ?
O21 Mn6 O23 88.2(3) . . ?
O20 Mn6 O23 87.7(2) . . ?
O18 Mn6 O23 178.3(3) . . ?
O6 Mn6 Mn2 41.79(15) . . ?
O7 Mn6 Mn2 41.65(18) . . ?
O21 Mn6 Mn2 134.1(2) . . ?
O20 Mn6 Mn2 134.77(19) . . ?
O18 Mn6 Mn2 101.3(2) . . ?
O23 Mn6 Mn2 78.09(15) . . ?
O7 Mn7 O8 95.1(2) . . ?
O7 Mn7 O25 174.7(3) . . ?
O8 Mn7 O25 90.2(3) . . ?
O7 Mn7 O22 90.2(3) . . ?
O8 Mn7 O22 174.7(3) . . ?
O25 Mn7 O22 84.5(3) . . ?
O7 Mn7 O15 92.2(4) . . ?
O8 Mn7 O15 94.2(3) . . ?
O25 Mn7 O15 86.9(6) . . ?
O22 Mn7 O15 85.8(5) . . ?
O7 Mn7 O14 92.4(3) . . ?
O8 Mn7 O14 92.2(3) . . ?
O25 Mn7 O14 88.0(6) . . ?
O22 Mn7 O14 87.3(5) . . ?
O15 Mn7 O14 171.8(5) . . ?
O9 Mn8 O8 83.2(2) . . ?
O9 Mn8 O26 175.6(3) . . ?
O8 Mn8 O26 94.9(3) . . ?
O9 Mn8 O31 94.5(2) . . ?
O8 Mn8 O31 172.5(3) . . ?
O26 Mn8 O31 86.9(3) . . ?
O9 Mn8 O29 95.7(3) . . ?
O8 Mn8 O29 95.3(3) . . ?
O26 Mn8 O29 88.4(3) . . ?
O31 Mn8 O29 92.0(3) . . ?
O9 Mn8 O28 86.7(2) . . ?
O8 Mn8 O28 86.0(2) . . ?
O26 Mn8 O28 89.2(3) . . ?
O31 Mn8 O28 86.7(2) . . ?
O29 Mn8 O28 177.4(3) . . ?
O9 Mn8 Mn3 42.00(15) . . ?
O8 Mn8 Mn3 42.21(19) . . ?
O26 Mn8 Mn3 135.2(2) . . ?
O31 Mn8 Mn3 133.8(2) . . ?
O29 Mn8 Mn3 104.7(2) . . ?
O28 Mn8 Mn3 77.73(14) . . ?
O10 Mn9 O9 95.6(2) . . ?
O10 Mn9 O33 89.6(2) . . ?
O9 Mn9 O33 174.5(2) . . ?
O10 Mn9 O32 170.4(3) . . ?
O9 Mn9 O32 90.6(2) . . ?
O33 Mn9 O32 84.5(2) . . ?
O10 Mn9 O30 95.5(3) . . ?
O9 Mn9 O30 94.1(3) . . ?
O33 Mn9 O30 83.5(3) . . ?
O32 Mn9 O30 91.3(3) . . ?
O10 Mn9 O16 90.8(2) . . ?
O9 Mn9 O16 90.8(2) . . ?
O33 Mn9 O16 91.1(3) . . ?
O32 Mn9 O16 81.8(2) . . ?
O30 Mn9 O16 171.6(2) . . ?
O11 Mn10 O10 82.6(2) . . ?
O11 Mn10 O35 94.5(3) . . ?
O10 Mn10 O35 173.2(3) . . ?
O11 Mn10 O34 173.7(3) . . ?
O10 Mn10 O34 93.7(3) . . ?
O35 Mn10 O34 88.6(3) . . ?
O11 Mn10 O37 96.3(2) . . ?
O10 Mn10 O37 97.3(2) . . ?
O35 Mn10 O37 89.1(3) . . ?
O34 Mn10 O37 89.2(3) . . ?
O11 Mn10 O39 90.1(2) . . ?
O10 Mn10 O39 87.1(2) . . ?
O35 Mn10 O39 86.8(3) . . ?
O34 Mn10 O39 84.6(3) . . ?
O37 Mn10 O39 172.7(2) . . ?
O11 Mn10 Mn4 41.70(18) . . ?
O10 Mn10 Mn4 42.42(15) . . ?
O35 Mn10 Mn4 133.13(18) . . ?
O34 Mn10 Mn4 133.3(2) . . ?
O37 Mn10 Mn4 107.96(19) . . ?
O39 Mn10 Mn4 79.24(17) . . ?
O12 Mn11 O11 94.8(3) . . ?
O12 Mn11 O36 174.1(3) . . ?
O11 Mn11 O36 90.7(3) . . ?
O12 Mn11 O41 90.0(3) . . ?
O11 Mn11 O41 174.6(3) . . ?
O36 Mn11 O41 84.6(3) . . ?
O12 Mn11 O38 96.6(3) . . ?
O11 Mn11 O38 94.8(2) . . ?
O36 Mn11 O38 85.0(3) . . ?
O41 Mn11 O38 82.1(3) . . ?
O12 Mn11 O43 94.4(2) . . ?
O11 Mn11 O43 94.9(3) . . ?
O36 Mn11 O43 82.9(3) . . ?
O41 Mn11 O43 87.2(3) . . ?
O38 Mn11 O43 164.6(3) . . ?
O12 Mn12 O5 83.0(2) . . ?
O12 Mn12 O47 173.4(3) . . ?
O5 Mn12 O47 93.0(3) . . ?
O12 Mn12 O42 93.7(3) . . ?
O5 Mn12 O42 172.9(3) . . ?
O47 Mn12 O42 89.6(3) . . ?
O12 Mn12 O44 95.8(2) . . ?
O5 Mn12 O44 97.1(3) . . ?
O47 Mn12 O44 90.0(3) . . ?
O42 Mn12 O44 89.5(3) . . ?
O12 Mn12 O45 90.6(2) . . ?
O5 Mn12 O45 85.7(2) . . ?
O47 Mn12 O45 83.9(2) . . ?
O42 Mn12 O45 88.1(3) . . ?
O44 Mn12 O45 173.3(2) . . ?
O12 Mn12 Mn1 41.89(19) . . ?
O5 Mn12 Mn1 42.48(15) . . ?
O47 Mn12 Mn1 133.0(2) . . ?
O42 Mn12 Mn1 132.82(19) . . ?
O44 Mn12 Mn1 106.80(19) . . ?
O45 Mn12 Mn1 79.33(16) . . ?
Mn2 O1 Mn4 100.1(2) . . ?
Mn2 O1 Mn1 96.2(2) . . ?
Mn4 O1 Mn1 95.6(2) . . ?
Mn2 O2 Mn1 96.8(2) . . ?
Mn2 O2 Mn3 95.2(2) . . ?
Mn1 O2 Mn3 98.4(2) . . ?
Mn4 O3 Mn3 96.9(3) . . ?
Mn4 O3 Mn2 99.3(2) . . ?
Mn3 O3 Mn2 95.3(2) . . ?
Mn3 O4 Mn1 99.5(3) . . ?
Mn3 O4 Mn4 95.5(3) . . ?
Mn1 O4 Mn4 95.3(2) . . ?
Mn1 O5 Mn12 94.6(3) . . ?
Mn1 O5 Mn5 130.9(3) . . ?
Mn12 O5 Mn5 131.8(3) . . ?
Mn2 O6 Mn6 96.3(2) . . ?
Mn2 O6 Mn5 131.6(3) . . ?
Mn6 O6 Mn5 124.7(3) . . ?
Mn2 O7 Mn7 132.0(3) . . ?
Mn2 O7 Mn6 95.3(2) . . ?
Mn7 O7 Mn6 130.9(3) . . ?
Mn3 O8 Mn7 131.5(3) . . ?
Mn3 O8 Mn8 94.9(3) . . ?
Mn7 O8 Mn8 129.8(3) . . ?
Mn3 O9 Mn8 95.4(3) . . ?
Mn3 O9 Mn9 132.5(3) . . ?
Mn8 O9 Mn9 123.7(3) . . ?
Mn4 O10 Mn9 131.9(3) . . ?
Mn4 O10 Mn10 94.1(2) . . ?
Mn9 O10 Mn10 131.0(3) . . ?
Mn4 O11 Mn10 95.1(3) . . ?
Mn4 O11 Mn11 132.5(3) . . ?
Mn10 O11 Mn11 123.5(3) . . ?
Mn1 O12 Mn12 95.2(3) . . ?
Mn1 O12 Mn11 132.5(3) . . ?
Mn12 O12 Mn11 124.1(3) . . ?
C10 O17 Mn5 131.6(10) . . ?
C10 O18 Mn6 128.4(10) . . ?
C20 O19 Mn5 135.4(5) . . ?
C20 O20 Mn6 132.1(6) . . ?
C30 O21 Mn6 134.0(7) . . ?
C30 O22 Mn7 136.2(8) . . ?
C40 O23 Mn6 121.9(5) . . ?
C40 O24 Mn2 125.4(6) . . ?
C50 O25 Mn7 137.9(9) . . ?
C50 O26 Mn8 129.9(8) . . ?
C60 O27 Mn3 125.7(5) . . ?
C60 O28 Mn8 122.2(5) . . ?
C70 O29 Mn8 129.1(8) . . ?
C70 O30 Mn9 132.5(8) . . ?
C80 O31 Mn8 131.4(6) . . ?
C80 O32 Mn9 135.2(6) . . ?
C90 O33 Mn9 136.0(6) . . ?
C90 O34 Mn10 129.7(6) . . ?
C100 O35 Mn10 130.7(7) . . ?
C100 O36 Mn11 136.4(7) . . ?
C110 O37 Mn10 130.7(6) . . ?
C110 O38 Mn11 131.1(6) . . ?
C120 O39 Mn10 122.3(6) . . ?
C120 O40 Mn4 126.3(6) . . ?
C130 O41 Mn11 136.2(7) . . ?
C130 O42 Mn12 131.2(7) . . ?
C140 O43 Mn11 133.0(6) . . ?
C140 O44 Mn12 129.8(6) . . ?
C150 O45 Mn12 121.5(6) . . ?
C150 O46 Mn1 123.7(5) . . ?
C160 O47 Mn12 131.1(6) . . ?
C160 O48 Mn5 135.3(6) . . ?
O18 C10 O17 129.0(16) . . ?
O19 C20 O20 125.0(8) . . ?
O19 C20 C21 116.8(8) . . ?
O20 C20 C21 118.2(8) . . ?
C20 C21 C22 111.3(7) . . ?
C23 C22 C27 120.0 . . ?
C23 C22 C21 120.6(6) . . ?
C27 C22 C21 119.4(6) . . ?
C24 C23 C22 120.0 . . ?
C25 C24 C23 120.0 . . ?
C24 C25 C26 120.0 . . ?
C25 C26 C27 120.0 . . ?
C26 C27 C22 120.0 . . ?
O21 C30 O22 125.1(11) . . ?
O21 C30 C31 117.7(11) . . ?
O22 C30 C31 117.2(12) . . ?
O23 C40 O24 125.1(8) . . ?
O23 C40 C41 119.0(8) . . ?
O24 C40 C41 115.9(8) . . ?
C40 C41 C42 112.9(8) . . ?
C43 C42 C47 120.0 . . ?
C43 C42 C41 119.5(8) . . ?
C47 C42 C41 120.5(8) . . ?
C44 C43 C42 120.0 . . ?
C45 C44 C43 120.0 . . ?
C44 C45 C46 120.0 . . ?
C47 C46 C45 120.0 . . ?
C46 C47 C42 120.0 . . ?
O26 C50 O25 127.6(13) . . ?
O26 C50 C51 120.2(13) . . ?
O25 C50 C51 111.4(13) . . ?
O28 C60 O27 125.0(8) . . ?
O28 C60 C61 120.1(7) . . ?
O27 C60 C61 114.9(7) . . ?
C62 C61 C60 113.0(8) . . ?
C63 C62 C67 120.0 . . ?
C63 C62 C61 120.9(9) . . ?
C67 C62 C61 118.8(9) . . ?
C64 C63 C62 120.0 . . ?
C63 C64 C65 120.0 . . ?
C64 C65 C66 120.0 . . ?
C65 C66 C67 120.0 . . ?
C66 C67 C62 120.0 . . ?
O30 C70 O29 127.7(12) . . ?
O30 C70 C71 113.1(14) . . ?
O29 C70 C71 118.8(14) . . ?
C70 C71 C72 113.8(16) . . ?
C73 C72 C77 120.0 . . ?
C73 C72 C71 113.5(13) . . ?
C77 C72 C71 126.4(13) . . ?
C72 C73 C74 120.0 . . ?
C73 C74 C75 120.0 . . ?
C76 C75 C74 120.0 . . ?
C75 C76 C77 120.0 . . ?
C76 C77 C72 120.0 . . ?
O31 C80 O32 125.6(8) . . ?
O31 C80 C81 117.5(8) . . ?
O32 C80 C81 116.9(8) . . ?
C80 C81 C82 111.1(7) . . ?
C83 C82 C87 120.0 . . ?
C83 C82 C81 118.0(6) . . ?
C87 C82 C81 122.0(6) . . ?
C82 C83 C84 120.0 . . ?
C83 C84 C85 120.0 . . ?
C86 C85 C84 120.0 . . ?
C85 C86 C87 120.0 . . ?
C86 C87 C82 120.0 . . ?
O33 C90 O34 127.4(9) . . ?
O33 C90 C91 120.3(9) . . ?
O34 C90 C91 112.3(9) . . ?
C90 C91 C92 113.1(10) . . ?
C93 C92 C97 120.0 . . ?
C93 C92 C91 116.7(11) . . ?
C97 C92 C91 123.3(11) . . ?
C94 C93 C92 120.0 . . ?
C93 C94 C95 120.0 . . ?
C96 C95 C94 120.0 . . ?
C97 C96 C95 120.0 . . ?
C96 C97 C92 120.0 . . ?
O35 C100 O36 125.8(9) . . ?
O35 C100 C101 117.9(10) . . ?
O36 C100 C101 116.3(9) . . ?
C100 C101 C102 111.6(10) . . ?
C103 C102 C107 120.0 . . ?
C103 C102 C101 120.2(12) . . ?
C107 C102 C101 119.6(12) . . ?
C104 C103 C102 120.0 . . ?
C105 C104 C103 120.0 . . ?
C104 C105 C106 120.0 . . ?
C105 C106 C107 120.0 . . ?
C106 C107 C102 120.0 . . ?
O37 C110 O38 126.0(9) . . ?
O37 C110 C111 114.5(8) . . ?
O38 C110 C111 119.5(9) . . ?
C112 C111 C110 114.4(9) . . ?
C113 C112 C117 120.0 . . ?
C113 C112 C111 126.8(11) . . ?
C117 C112 C111 113.1(11) . . ?
C114 C113 C112 120.0 . . ?
C113 C114 C115 120.0 . . ?
C116 C115 C114 120.0 . . ?
C117 C116 C115 120.0 . . ?
C116 C117 C112 120.0 . . ?
O39 C120 O40 124.6(8) . . ?
O39 C120 C121 122.7(9) . . ?
O40 C120 C121 112.7(8) . . ?
C120 C121 C122 113.5(8) . . ?
C123 C122 C127 120.0 . . ?
C123 C122 C121 119.4(7) . . ?
C127 C122 C121 120.5(7) . . ?
C122 C123 C124 120.0 . . ?
C125 C124 C123 120.0 . . ?
C124 C125 C126 120.0 . . ?
C127 C126 C125 120.0 . . ?
C126 C127 C122 120.0 . . ?
O41 C130 O42 126.1(10) . . ?
O41 C130 C131 118.9(10) . . ?
O42 C130 C131 115.0(10) . . ?
C132 C131 C130 107.7(12) . . ?
C133 C132 C137 120.0 . . ?
C133 C132 C131 126.6(19) . . ?
C137 C132 C131 113.4(19) . . ?
C132 C133 C134 120.0 . . ?
C133 C134 C135 120.0 . . ?
C136 C135 C134 120.0 . . ?
C135 C136 C137 120.0 . . ?
C136 C137 C132 120.0 . . ?
O43 C140 O44 125.7(8) . . ?
O43 C140 C141 117.8(9) . . ?
O44 C140 C141 116.6(8) . . ?
C142 C141 C140 118.9(10) . . ?
C143 C142 C147 120.0 . . ?
C143 C142 C141 113.9(12) . . ?
C147 C142 C141 126.1(12) . . ?
C142 C143 C144 120.0 . . ?
C145 C144 C143 120.0 . . ?
C144 C145 C146 120.0 . . ?
C147 C146 C145 120.0 . . ?
C146 C147 C142 120.0 . . ?
O45 C150 O46 127.1(8) . . ?
O45 C150 C151 121.3(8) . . ?
O46 C150 C151 111.6(8) . . ?
C150 C151 C152 110.1(8) . . ?
C153 C152 C157 120.0 . . ?
C153 C152 C151 118.9(7) . . ?
C157 C152 C151 121.1(7) . . ?
C152 C153 C154 120.0 . . ?
C155 C154 C153 120.0 . . ?
C156 C155 C154 120.0 . . ?
C155 C156 C157 120.0 . . ?
C156 C157 C152 120.0 . . ?
O47 C160 O48 127.8(9) . . ?
O47 C160 C161 113.7(9) . . ?
O48 C160 C161 118.4(8) . . ?
C162 C161 C160 116.3(9) . . ?
C163 C162 C167 120.0 . . ?
C163 C162 C161 123.1(10) . . ?
C167 C162 C161 116.9(10) . . ?
C164 C163 C162 120.0 . . ?
C165 C164 C163 120.0 . . ?
C164 C165 C166 120.0 . . ?
C165 C166 C167 120.0 . . ?
C166 C167 C162 120.0 . . ?

loop_
_geom_bond_atom_site_label_1
_geom_bond_atom_site_label_2
_geom_bond_distance
_geom_bond_site_symmetry_2
_geom_bond_publ_flag
Mn1 O12 1.862(6) . ?
Mn1 O5 1.882(5) . ?
Mn1 O4 1.915(5) . ?
Mn1 O2 1.920(6) . ?
Mn1 O46 1.933(6) . ?
Mn1 O1 1.933(5) . ?
Mn1 Mn12 2.7775(17) . ?
Mn1 Mn4 2.8453(17) . ?
Mn1 Mn2 2.8575(18) . ?
Mn1 Mn3 2.9246(16) . ?
Mn2 O7 1.860(6) . ?
Mn2 O6 1.868(5) . ?
Mn2 O2 1.900(5) . ?
Mn2 O1 1.907(6) . ?
Mn2 O3 1.935(5) . ?
Mn2 O24 1.950(6) . ?
Mn2 Mn6 2.7867(18) . ?
Mn2 Mn3 2.8387(14) . ?
Mn2 Mn4 2.9232(18) . ?
Mn3 O9 1.877(5) . ?
Mn3 O8 1.883(6) . ?
Mn3 O3 1.906(5) . ?
Mn3 O4 1.916(6) . ?
Mn3 O27 1.933(6) . ?
Mn3 O2 1.943(5) . ?
Mn3 Mn8 2.7917(16) . ?
Mn3 Mn4 2.8505(17) . ?
Mn4 O11 1.858(6) . ?
Mn4 O10 1.881(5) . ?
Mn4 O3 1.901(6) . ?
Mn4 O1 1.907(5) . ?
Mn4 O40 1.925(6) . ?
Mn4 O4 1.936(5) . ?
Mn4 Mn10 2.7815(18) . ?
Mn5 O5 1.908(6) . ?
Mn5 O6 1.927(6) . ?
Mn5 O48 1.980(6) . ?
Mn5 O19 1.996(6) . ?
Mn5 O17 2.168(7) . ?
Mn5 O13 2.217(6) . ?
Mn6 O6 1.872(6) . ?
Mn6 O7 1.910(5) . ?
Mn6 O21 1.932(7) . ?
Mn6 O20 1.955(6) . ?
Mn6 O18 2.150(7) . ?
Mn6 O23 2.227(6) . ?
Mn7 O7 1.893(5) . ?
Mn7 O8 1.899(6) . ?
Mn7 O25 1.942(7) . ?
Mn7 O22 1.966(8) . ?
Mn7 O15 2.189(12) . ?
Mn7 O14 2.199(12) . ?
Mn8 O9 1.898(6) . ?
Mn8 O8 1.907(5) . ?
Mn8 O26 1.934(7) . ?
Mn8 O31 1.967(5) . ?
Mn8 O29 2.140(8) . ?
Mn8 O28 2.257(6) . ?
Mn9 O10 1.896(5) . ?
Mn9 O9 1.911(6) . ?
Mn9 O33 1.977(6) . ?
Mn9 O32 1.981(5) . ?
Mn9 O30 2.157(7) . ?
Mn9 O16 2.237(6) . ?
Mn10 O11 1.912(5) . ?
Mn10 O10 1.918(6) . ?
Mn10 O35 1.938(6) . ?
Mn10 O34 1.955(6) . ?
Mn10 O37 2.161(6) . ?
Mn10 O39 2.208(6) . ?
Mn11 O12 1.933(6) . ?
Mn11 O11 1.935(6) . ?
Mn11 O36 1.967(7) . ?
Mn11 O41 1.974(7) . ?
Mn11 O38 2.151(6) . ?
Mn11 O43 2.168(6) . ?
Mn12 O12 1.899(5) . ?
Mn12 O5 1.899(6) . ?
Mn12 O47 1.969(6) . ?
Mn12 O42 1.968(7) . ?
Mn12 O44 2.164(6) . ?
Mn12 O45 2.209(6) . ?
O17 C10 1.255(18) . ?
O18 C10 1.248(18) . ?
O19 C20 1.254(10) . ?
O20 C20 1.281(10) . ?
O21 C30 1.259(13) . ?
O22 C30 1.270(13) . ?
O23 C40 1.255(10) . ?
O24 C40 1.269(9) . ?
O25 C50 1.256(15) . ?
O26 C50 1.234(15) . ?
O27 C60 1.293(9) . ?
O28 C60 1.240(9) . ?
O29 C70 1.267(14) . ?
O30 C70 1.234(14) . ?
O31 C80 1.265(10) . ?
O32 C80 1.272(10) . ?
O33 C90 1.245(11) . ?
O34 C90 1.281(11) . ?
O35 C100 1.252(11) . ?
O36 C100 1.287(12) . ?
O37 C110 1.249(11) . ?
O38 C110 1.266(11) . ?
O39 C120 1.259(10) . ?
O40 C120 1.304(11) . ?
O41 C130 1.250(12) . ?
O42 C130 1.256(11) . ?
O43 C140 1.236(10) . ?
O44 C140 1.261(11) . ?
O45 C150 1.227(10) . ?
O46 C150 1.318(10) . ?
O47 C160 1.236(11) . ?
O48 C160 1.267(11) . ?
C20 C21 1.497(12) . ?
C21 C22 1.562(11) . ?
C22 C23 1.3900 . ?
C22 C27 1.3900 . ?
C23 C24 1.3900 . ?
C24 C25 1.3900 . ?
C25 C26 1.3900 . ?
C26 C27 1.3900 . ?
C30 C31 1.55(2) . ?
C40 C41 1.539(13) . ?
C41 C42 1.541(13) . ?
C42 C43 1.3900 . ?
C42 C47 1.3900 . ?
C43 C44 1.3900 . ?
C44 C45 1.3900 . ?
C45 C46 1.3900 . ?
C46 C47 1.3900 . ?
C50 C51 1.64(2) . ?
C60 C61 1.531(13) . ?
C61 C62 1.498(13) . ?
C62 C63 1.3900 . ?
C62 C67 1.3900 . ?
C63 C64 1.3900 . ?
C64 C65 1.3900 . ?
C65 C66 1.3900 . ?
C66 C67 1.3900 . ?
C70 C71 1.58(3) . ?
C71 C72 1.58(2) . ?
C72 C73 1.3900 . ?
C72 C77 1.3900 . ?
C73 C74 1.3900 . ?
C74 C75 1.3900 . ?
C75 C76 1.3900 . ?
C76 C77 1.3900 . ?
C80 C81 1.534(12) . ?
C81 C82 1.537(10) . ?
C82 C83 1.3900 . ?
C82 C87 1.3900 . ?
C83 C84 1.3900 . ?
C84 C85 1.3900 . ?
C85 C86 1.3900 . ?
C86 C87 1.3900 . ?
C90 C91 1.544(16) . ?
C91 C92 1.583(15) . ?
C92 C93 1.3900 . ?
C92 C97 1.3900 . ?
C93 C94 1.3900 . ?
C94 C95 1.3900 . ?
C95 C96 1.3900 . ?
C96 C97 1.3900 . ?
C100 C101 1.506(16) . ?
C101 C102 1.503(16) . ?
C102 C103 1.3900 . ?
C102 C107 1.3900 . ?
C103 C104 1.3900 . ?
C104 C105 1.3900 . ?
C105 C106 1.3900 . ?
C106 C107 1.3900 . ?
C110 C111 1.566(14) . ?
C111 C112 1.490(15) . ?
C112 C113 1.3900 . ?
C112 C117 1.3900 . ?
C113 C114 1.3900 . ?
C114 C115 1.3900 . ?
C115 C116 1.3900 . ?
C116 C117 1.3900 . ?
C120 C121 1.518(14) . ?
C121 C122 1.551(13) . ?
C122 C123 1.3900 . ?
C122 C127 1.3900 . ?
C123 C124 1.3900 . ?
C124 C125 1.3900 . ?
C125 C126 1.3900 . ?
C126 C127 1.3900 . ?
C130 C131 1.499(15) . ?
C131 C132 1.480(18) . ?
C132 C133 1.3900 . ?
C132 C137 1.3900 . ?
C133 C134 1.3900 . ?
C134 C135 1.3900 . ?
C135 C136 1.3900 . ?
C136 C137 1.3900 . ?
C140 C141 1.549(14) . ?
C141 C142 1.466(15) . ?
C142 C143 1.3900 . ?
C142 C147 1.3900 . ?
C143 C144 1.3900 . ?
C144 C145 1.3900 . ?
C145 C146 1.3900 . ?
C146 C147 1.3900 . ?
C150 C151 1.563(13) . ?
C151 C152 1.563(12) . ?
C152 C153 1.3900 . ?
C152 C157 1.3900 . ?
C153 C154 1.3900 . ?
C154 C155 1.3900 . ?
C155 C156 1.3900 . ?
C156 C157 1.3900 . ?
C160 C161 1.563(14) . ?
C161 C162 1.439(14) . ?
C162 C163 1.3900 . ?
C162 C167 1.3900 . ?
C163 C164 1.3900 . ?
C164 C165 1.3900 . ?
C165 C166 1.3900 . ?
C166 C167 1.3900 . ?
